data_4339271
loop_
_publ_author_name
'Du, Shaowu'
'Hodson, Bruce E.'
'Lei, Peng'
'McGrath, Thomas D.'
'Stone, F Gordon A'

_publ_section_title
;
 Penta- and hexaruthenium carbonyl 'raft' complexes supported by
 monocarborane cage ligands.
;
_journal_issue 16
_journal_name_full 'Inorganic chemistry'
_journal_page_first 6613
_journal_page_last 6620
_journal_paper_doi 10.1021/ic700746j
_journal_volume 46
_journal_year 2007
_chemical_formula_sum 'C55 H43 B8 Cu O12 P2 Ru5'
_chemical_formula_weight 1613.20
_chemical_name_systematic
; 
 ? 
;
_space_group_IT_number 2
_symmetry_cell_setting triclinic
_symmetry_space_group_name_Hall '-P 1'
_symmetry_space_group_name_H-M 'P -1'
_atom_sites_solution_hydrogens geom
_atom_sites_solution_primary direct
_atom_sites_solution_secondary difmap
_audit_creation_method SHELXL-97
_cell_angle_alpha 75.902(4)
_cell_angle_beta 71.283(4)
_cell_angle_gamma 73.289(4)
_cell_formula_units_Z 2
_cell_length_a 12.0923(9)
_cell_length_b 15.7652(13)
_cell_length_c 17.6006(14)
_cell_measurement_temperature 110(2)
_cell_measurement_theta_max 25.54
_cell_measurement_theta_min 2.27
_cell_volume 3001.0(4)
_computing_cell_refinement 'Bruker APEX2 (Bruker, 2003)'
_computing_data_collection 'Bruker APEX2 (Bruker, 2003)'
_computing_data_reduction 'Bruker APEX2 (Bruker, 2003)'
_computing_molecular_graphics 'Bruker SHELXTL (Bruker, 2001)'
_computing_publication_material 'Bruker SHELXTL (Bruker, 2001)'
_computing_structure_refinement 'Bruker SHELXTL (Bruker, 2001)'
_computing_structure_solution 'Bruker SHELXTL (Bruker, 2001)'
_diffrn_ambient_temperature 110(2)
_diffrn_measured_fraction_theta_full 0.973
_diffrn_measured_fraction_theta_max 0.973
_diffrn_measurement_device_type 'Bruker-Nonius X-8 Apex CCD area detector'
_diffrn_measurement_method 'phi and omega scans'
_diffrn_radiation_monochromator graphite
_diffrn_radiation_source 'fine-focus sealed tube'
_diffrn_radiation_type MoK\a
_diffrn_radiation_wavelength 0.71073
_diffrn_reflns_av_R_equivalents 0.0476
_diffrn_reflns_av_sigmaI/netI 0.0661
_diffrn_reflns_limit_h_max 15
_diffrn_reflns_limit_h_min -15
_diffrn_reflns_limit_k_max 20
_diffrn_reflns_limit_k_min -20
_diffrn_reflns_limit_l_max 23
_diffrn_reflns_limit_l_min -23
_diffrn_reflns_number 35471
_diffrn_reflns_theta_full 27.88
_diffrn_reflns_theta_max 27.88
_diffrn_reflns_theta_min 1.83
_exptl_absorpt_coefficient_mu 1.686
_exptl_absorpt_correction_T_max 0.9356
_exptl_absorpt_correction_T_min 0.7080
_exptl_absorpt_correction_type multi-scan
_exptl_absorpt_process_details SADABS
_exptl_crystal_colour purple
_exptl_crystal_density_diffrn 1.785
_exptl_crystal_density_method 'not measured'
_exptl_crystal_description prism
_exptl_crystal_F_000 1576
_exptl_crystal_size_max 0.22
_exptl_crystal_size_mid 0.05
_exptl_crystal_size_min 0.04
_refine_diff_density_max 1.194
_refine_diff_density_min -1.036
_refine_diff_density_rms 0.135
_refine_ls_extinction_method none
_refine_ls_goodness_of_fit_ref 1.049
_refine_ls_hydrogen_treatment mixed
_refine_ls_matrix_type full
_refine_ls_number_parameters 760
_refine_ls_number_reflns 13936
_refine_ls_number_restraints 0
_refine_ls_restrained_S_all 1.049
_refine_ls_R_factor_all 0.0586
_refine_ls_R_factor_gt 0.0391
_refine_ls_shift/su_max 0.002
_refine_ls_shift/su_mean 0.000
_refine_ls_structure_factor_coef Fsqd
_refine_ls_weighting_details 'calc w=1/[\s^2^(Fo^2^)+(0.0256P)^2^+0.7811P] where P=(Fo^2^+2Fc^2^)/3'
_refine_ls_weighting_scheme calc
_refine_ls_wR_factor_gt 0.0735
_refine_ls_wR_factor_ref 0.0811
_reflns_number_gt 10933
_reflns_number_total 13936
_reflns_threshold_expression >2sigma(I)
_cod_data_source_file ic700746j.cif
_cod_data_source_block 3
_cod_depositor_comments
;
The following automatic conversions were performed:

'_symmetry_cell_setting' value 'Triclinic' changed to 'triclinic'
according to
/usr/data/users/saulius/automatic-downloads/retrospective/ACS/lib/dictionaries/cif_core.dic
dictionary named 'cif_core.dic' version 2.4.2 from 2011-04-26.

Automatic conversion script
Id: cif_fix_values 2281 2013-09-26 08:29:07Z andrius 
;
_cod_original_sg_symbol_H-M P-1
_cod_database_code 4339271

loop_
_symmetry_equiv_pos_as_xyz
'x, y, z'
'-x, -y, -z'

loop_
_atom_site_label
_atom_site_type_symbol
_atom_site_fract_x
_atom_site_fract_y
_atom_site_fract_z
_atom_site_U_iso_or_equiv
_atom_site_adp_type
_atom_site_occupancy
_atom_site_symmetry_multiplicity
_atom_site_calc_flag
_atom_site_refinement_flags
B5 B 0.5134(4) 0.2683(3) 0.2717(3) 0.0136(9) Uani 1 1 d .
H5 H 0.4234 0.2618 0.2720 0.016 Uiso 1 1 calc R
B6 B 0.5848(4) 0.2375(3) 0.3567(3) 0.0137(9) Uani 1 1 d .
H6 H 0.5490 0.2075 0.4216 0.016 Uiso 1 1 calc R
B7 B 0.8226(4) 0.2701(3) 0.2334(3) 0.0117(9) Uani 1 1 d .
H7 H 0.934(3) 0.232(2) 0.231(2) 0.014 Uiso 1 1 d .
B8 B 0.7538(4) 0.3000(3) 0.1521(2) 0.0133(9) Uani 1 1 d .
H8 H 0.795(3) 0.299(2) 0.075(2) 0.016 Uiso 1 1 d .
B9 B 0.6354(4) 0.2447(3) 0.1823(3) 0.0133(9) Uani 1 1 d .
H9 H 0.6105 0.2283 0.1324 0.016 Uiso 1 1 calc R
B10 B 0.6369(4) 0.1716(3) 0.2760(3) 0.0135(9) Uani 1 1 d .
H10 H 0.619(3) 0.104(3) 0.291(2) 0.016 Uiso 1 1 d .
B11 B 0.7430(4) 0.1983(3) 0.3108(3) 0.0133(9) Uani 1 1 d .
H11 H 0.7944 0.1490 0.3521 0.016 Uiso 1 1 calc R
B12 B 0.7718(4) 0.1874(3) 0.2071(3) 0.0125(9) Uani 1 1 d .
H12 H 0.832(3) 0.131(3) 0.178(2) 0.015 Uiso 1 1 d .
Ru2 Ru 0.68819(3) 0.34443(2) 0.328695(18) 0.01198(7) Uani 1 1 d .
Ru3 Ru 0.80347(3) 0.41538(2) 0.177365(18) 0.01144(7) Uani 1 1 d .
Ru4 Ru 0.58020(3) 0.39097(2) 0.199378(18) 0.01113(7) Uani 1 1 d .
Ru5 Ru 0.94203(3) 0.32449(2) 0.275813(19) 0.01379(7) Uani 1 1 d .
Ru6 Ru 0.74776(3) 0.41236(2) 0.043574(18) 0.01252(7) Uani 1 1 d .
Cu1 Cu 0.76672(4) 0.03338(3) 0.23094(3) 0.01381(10) Uani 1 1 d .
P1 P 0.88817(9) -0.05433(7) 0.30824(6) 0.0141(2) Uani 1 1 d .
P2 P 0.68706(8) -0.01935(7) 0.15751(6) 0.0129(2) Uani 1 1 d .
O1 O 1.0483(2) 0.40853(19) 0.05701(16) 0.0207(6) Uani 1 1 d .
O2 O 0.7627(3) 0.61294(19) 0.18652(19) 0.0276(7) Uani 1 1 d .
O3 O 0.3979(3) 0.4094(2) 0.10859(18) 0.0291(7) Uani 1 1 d .
O4 O 0.4778(3) 0.5884(2) 0.22145(19) 0.0285(7) Uani 1 1 d .
O5 O 0.5917(3) 0.5352(2) 0.36812(19) 0.0311(8) Uani 1 1 d .
O6 O 0.7201(3) 0.2829(2) 0.49916(18) 0.0376(9) Uani 1 1 d .
O7 O 1.2074(3) 0.3007(2) 0.1884(2) 0.0394(9) Uani 1 1 d .
O8 O 0.9149(3) 0.5002(2) 0.32885(18) 0.0292(7) Uani 1 1 d .
O9 O 0.9878(3) 0.2018(2) 0.43034(19) 0.0374(8) Uani 1 1 d .
O10 O 0.6028(3) 0.3884(2) -0.05890(18) 0.0312(7) Uani 1 1 d .
O11 O 0.9626(3) 0.4184(2) -0.10358(18) 0.0337(8) Uani 1 1 d .
O12 O 0.6735(2) 0.61550(19) 0.02992(17) 0.0231(7) Uani 1 1 d .
C1 C 0.5152(3) 0.3387(3) 0.3254(2) 0.0132(8) Uani 1 1 d .
C2 C 0.3989(3) 0.3804(3) 0.3799(2) 0.0165(8) Uani 1 1 d .
C3 C 0.3841(4) 0.3739(3) 0.4627(2) 0.0241(10) Uani 1 1 d .
H3A H 0.4507 0.3458 0.4846 0.029 Uiso 1 1 calc R
C4 C 0.2739(4) 0.4076(3) 0.5138(3) 0.0332(12) Uani 1 1 d .
H4A H 0.2654 0.4013 0.5704 0.040 Uiso 1 1 calc R
C5 C 0.1770(4) 0.4501(4) 0.4835(3) 0.0361(13) Uani 1 1 d .
H5A H 0.1017 0.4734 0.5186 0.043 Uiso 1 1 calc R
C6 C 0.1900(4) 0.4585(3) 0.4013(3) 0.0341(12) Uani 1 1 d .
H6A H 0.1236 0.4885 0.3797 0.041 Uiso 1 1 calc R
C7 C 0.2991(3) 0.4237(3) 0.3505(3) 0.0237(10) Uani 1 1 d .
H7A H 0.3063 0.4293 0.2942 0.028 Uiso 1 1 calc R
C11 C 0.9553(4) 0.4133(3) 0.1027(2) 0.0172(8) Uani 1 1 d .
C12 C 0.7794(3) 0.5391(3) 0.1828(2) 0.0178(9) Uani 1 1 d .
C13 C 0.4695(3) 0.4043(3) 0.1401(2) 0.0168(8) Uani 1 1 d .
C14 C 0.5186(3) 0.5153(3) 0.2138(2) 0.0172(8) Uani 1 1 d .
C15 C 0.6297(3) 0.4658(3) 0.3514(2) 0.0200(9) Uani 1 1 d .
C16 C 0.7122(3) 0.3050(3) 0.4339(2) 0.0214(9) Uani 1 1 d .
C17 C 1.1083(4) 0.3104(3) 0.2210(3) 0.0226(9) Uani 1 1 d .
C18 C 0.9232(3) 0.4340(3) 0.3103(2) 0.0192(9) Uani 1 1 d .
C19 C 0.9740(3) 0.2470(3) 0.3719(3) 0.0230(9) Uani 1 1 d .
C20 C 0.6571(4) 0.3966(3) -0.0205(2) 0.0196(9) Uani 1 1 d .
C21 C 0.8823(4) 0.4160(3) -0.0480(2) 0.0193(9) Uani 1 1 d .
C22 C 0.6979(3) 0.5399(3) 0.0358(2) 0.0167(8) Uani 1 1 d .
C31 C 1.0073(3) -0.0077(3) 0.3116(2) 0.0159(8) Uani 1 1 d .
C32 C 1.0430(4) -0.0194(3) 0.3815(3) 0.0255(10) Uani 1 1 d .
H32A H 1.0005 -0.0486 0.4317 0.031 Uiso 1 1 calc R
C33 C 1.1421(4) 0.0118(3) 0.3780(3) 0.0332(12) Uani 1 1 d .
H33A H 1.1672 0.0040 0.4257 0.040 Uiso 1 1 calc R
C34 C 1.2031(4) 0.0542(3) 0.3048(3) 0.0333(12) Uani 1 1 d .
H34A H 1.2706 0.0752 0.3022 0.040 Uiso 1 1 calc R
C35 C 1.1672(4) 0.0664(3) 0.2356(3) 0.0263(10) Uani 1 1 d .
H35A H 1.2099 0.0954 0.1854 0.032 Uiso 1 1 calc R
C36 C 1.0688(3) 0.0362(3) 0.2390(2) 0.0194(9) Uani 1 1 d .
H36A H 1.0432 0.0456 0.1913 0.023 Uiso 1 1 calc R
C41 C 0.8038(3) -0.0846(3) 0.4131(2) 0.0157(8) Uani 1 1 d .
C42 C 0.8265(4) -0.1701(3) 0.4571(3) 0.0244(10) Uani 1 1 d .
H42A H 0.8908 -0.2154 0.4338 0.029 Uiso 1 1 calc R
C43 C 0.7547(4) -0.1896(3) 0.5360(3) 0.0320(11) Uani 1 1 d .
H43A H 0.7699 -0.2485 0.5663 0.038 Uiso 1 1 calc R
C44 C 0.6621(4) -0.1240(3) 0.5699(3) 0.0290(11) Uani 1 1 d .
H44A H 0.6134 -0.1376 0.6236 0.035 Uiso 1 1 calc R
C45 C 0.6400(4) -0.0392(3) 0.5267(2) 0.0248(10) Uani 1 1 d .
H45A H 0.5766 0.0062 0.5508 0.030 Uiso 1 1 calc R
C46 C 0.7091(4) -0.0191(3) 0.4483(2) 0.0215(9) Uani 1 1 d .
H46A H 0.6921 0.0396 0.4183 0.026 Uiso 1 1 calc R
C51 C 0.9721(4) -0.1626(3) 0.2785(2) 0.0189(9) Uani 1 1 d .
C52 C 1.0912(4) -0.1982(3) 0.2782(3) 0.0273(10) Uani 1 1 d .
H52A H 1.1336 -0.1644 0.2918 0.033 Uiso 1 1 calc R
C53 C 1.1491(4) -0.2824(3) 0.2583(3) 0.0374(12) Uani 1 1 d .
H53A H 1.2309 -0.3059 0.2580 0.045 Uiso 1 1 calc R
C54 C 1.0882(4) -0.3320(3) 0.2389(3) 0.0337(11) Uani 1 1 d .
H54A H 1.1282 -0.3900 0.2254 0.040 Uiso 1 1 calc R
C55 C 0.9701(4) -0.2985(3) 0.2389(3) 0.0280(10) Uani 1 1 d .
H55A H 0.9284 -0.3328 0.2253 0.034 Uiso 1 1 calc R
C56 C 0.9123(4) -0.2143(3) 0.2588(2) 0.0214(9) Uani 1 1 d .
H56A H 0.8305 -0.1912 0.2591 0.026 Uiso 1 1 calc R
C61 C 0.5719(3) -0.0782(3) 0.2215(2) 0.0179(9) Uani 1 1 d .
C62 C 0.4884(4) -0.0963(3) 0.1923(3) 0.0228(9) Uani 1 1 d .
H62A H 0.4854 -0.0728 0.1377 0.027 Uiso 1 1 calc R
C63 C 0.4103(4) -0.1481(3) 0.2420(3) 0.0341(12) Uani 1 1 d .
H63A H 0.3546 -0.1611 0.2213 0.041 Uiso 1 1 calc R
C65 C 0.4914(4) -0.1614(3) 0.3520(3) 0.0372(12) Uani 1 1 d .
H65A H 0.4923 -0.1836 0.4072 0.045 Uiso 1 1 calc R
C66 C 0.5700(4) -0.1094(3) 0.3027(2) 0.0251(10) Uani 1 1 d .
H66A H 0.6233 -0.0947 0.3244 0.030 Uiso 1 1 calc R
C69 C 0.4121(5) -0.1813(4) 0.3218(3) 0.0402(13) Uani 1 1 d .
H69A H 0.3588 -0.2178 0.3557 0.048 Uiso 1 1 calc R
C71 C 0.7929(3) -0.0987(3) 0.0932(2) 0.0143(8) Uani 1 1 d .
C72 C 0.7582(4) -0.1588(3) 0.0657(3) 0.0257(10) Uani 1 1 d .
H72A H 0.6778 -0.1655 0.0865 0.031 Uiso 1 1 calc R
C73 C 0.8376(4) -0.2093(3) 0.0087(3) 0.0288(11) Uani 1 1 d .
H73A H 0.8122 -0.2509 -0.0092 0.035 Uiso 1 1 calc R
C74 C 0.9545(4) -0.1995(3) -0.0225(3) 0.0244(10) Uani 1 1 d .
H74A H 1.0087 -0.2319 -0.0638 0.029 Uiso 1 1 calc R
C75 C 0.9916(4) -0.1421(3) 0.0067(3) 0.0236(10) Uani 1 1 d .
H75A H 1.0726 -0.1368 -0.0132 0.028 Uiso 1 1 calc R
C76 C 0.9127(3) -0.0924(3) 0.0646(2) 0.0196(9) Uani 1 1 d .
H76A H 0.9398 -0.0538 0.0850 0.024 Uiso 1 1 calc R
C81 C 0.6185(3) 0.0628(3) 0.0836(2) 0.0154(8) Uani 1 1 d .
C82 C 0.6892(4) 0.0858(3) 0.0056(2) 0.0231(9) Uani 1 1 d .
H82A H 0.7700 0.0532 -0.0105 0.028 Uiso 1 1 calc R
C83 C 0.6443(4) 0.1547(3) -0.0482(3) 0.0307(11) Uani 1 1 d .
H83A H 0.6948 0.1709 -0.1006 0.037 Uiso 1 1 calc R
C84 C 0.5261(4) 0.2011(3) -0.0273(3) 0.0280(10) Uani 1 1 d .
H84A H 0.4943 0.2476 -0.0656 0.034 Uiso 1 1 calc R
C85 C 0.4553(4) 0.1791(3) 0.0495(3) 0.0237(10) Uani 1 1 d .
H85A H 0.3740 0.2110 0.0647 0.028 Uiso 1 1 calc R
C86 C 0.5010(4) 0.1112(3) 0.1047(3) 0.0216(9) Uani 1 1 d .
H86A H 0.4512 0.0973 0.1579 0.026 Uiso 1 1 calc R

loop_
_atom_site_aniso_label
_atom_site_aniso_U_11
_atom_site_aniso_U_22
_atom_site_aniso_U_33
_atom_site_aniso_U_23
_atom_site_aniso_U_13
_atom_site_aniso_U_12
B5 0.012(2) 0.016(2) 0.012(2) -0.0004(18) -0.0030(17) -0.0044(17)
B6 0.010(2) 0.021(2) 0.011(2) -0.0011(18) -0.0023(17) -0.0066(17)
B7 0.009(2) 0.014(2) 0.012(2) 0.0002(17) -0.0030(16) -0.0037(16)
B8 0.014(2) 0.017(2) 0.009(2) -0.0004(17) -0.0053(17) -0.0034(17)
B9 0.011(2) 0.017(2) 0.012(2) -0.0046(18) -0.0008(17) -0.0051(17)
B10 0.016(2) 0.014(2) 0.013(2) -0.0010(18) -0.0059(17) -0.0070(18)
B11 0.010(2) 0.019(2) 0.011(2) -0.0014(18) -0.0049(17) -0.0040(17)
B12 0.014(2) 0.010(2) 0.013(2) 0.0028(17) -0.0041(17) -0.0051(17)
Ru2 0.00966(15) 0.01667(17) 0.01179(15) -0.00329(12) -0.00417(12) -0.00411(12)
Ru3 0.00992(15) 0.01263(16) 0.01329(15) -0.00191(12) -0.00388(12) -0.00421(12)
Ru4 0.00936(14) 0.01297(16) 0.01262(15) -0.00185(12) -0.00482(12) -0.00306(12)
Ru5 0.00966(15) 0.01784(17) 0.01661(16) -0.00345(13) -0.00587(12) -0.00418(12)
Ru6 0.01342(15) 0.01372(16) 0.01149(15) 0.00005(12) -0.00456(12) -0.00516(12)
Cu1 0.0153(2) 0.0155(3) 0.0134(2) -0.00095(19) -0.00730(19) -0.00515(19)
P1 0.0146(5) 0.0150(5) 0.0145(5) -0.0003(4) -0.0067(4) -0.0049(4)
P2 0.0121(5) 0.0161(5) 0.0125(5) -0.0034(4) -0.0044(4) -0.0042(4)
O1 0.0143(14) 0.0250(17) 0.0205(15) -0.0045(13) 0.0031(12) -0.0093(12)
O2 0.0283(17) 0.0163(17) 0.0406(19) -0.0075(14) -0.0117(15) -0.0040(13)
O3 0.0300(17) 0.0346(19) 0.0306(17) 0.0068(14) -0.0210(15) -0.0151(14)
O4 0.0271(17) 0.0238(18) 0.0380(19) -0.0114(15) -0.0143(15) 0.0002(14)
O5 0.0342(18) 0.0261(19) 0.0397(19) -0.0189(15) -0.0142(15) -0.0009(14)
O6 0.0351(19) 0.066(3) 0.0151(16) 0.0029(16) -0.0113(14) -0.0191(17)
O7 0.0130(16) 0.056(2) 0.049(2) -0.0126(18) 0.0009(15) -0.0133(15)
O8 0.0305(18) 0.0306(19) 0.0325(18) -0.0121(15) -0.0102(14) -0.0084(14)
O9 0.0337(19) 0.047(2) 0.0296(18) 0.0057(17) -0.0177(15) -0.0064(16)
O10 0.0438(19) 0.0310(19) 0.0310(18) 0.0030(15) -0.0251(16) -0.0169(15)
O11 0.0383(19) 0.042(2) 0.0261(17) -0.0159(15) 0.0059(15) -0.0244(16)
O12 0.0299(17) 0.0167(16) 0.0251(16) 0.0005(13) -0.0156(13) -0.0030(13)
C1 0.0142(19) 0.019(2) 0.0113(18) -0.0011(15) -0.0072(15) -0.0077(16)
C2 0.0120(19) 0.023(2) 0.019(2) -0.0070(17) -0.0033(16) -0.0076(16)
C3 0.014(2) 0.039(3) 0.023(2) -0.012(2) -0.0061(18) -0.0036(18)
C4 0.020(2) 0.060(4) 0.023(2) -0.023(2) -0.0026(19) -0.005(2)
C5 0.012(2) 0.064(4) 0.029(3) -0.025(3) -0.001(2) 0.004(2)
C6 0.015(2) 0.056(3) 0.031(3) -0.013(2) -0.010(2) 0.002(2)
C7 0.016(2) 0.036(3) 0.018(2) -0.0065(19) -0.0033(17) -0.0048(18)
C11 0.024(2) 0.012(2) 0.021(2) -0.0028(17) -0.0086(18) -0.0100(16)
C12 0.016(2) 0.024(2) 0.019(2) -0.0028(18) -0.0084(17) -0.0085(17)
C13 0.018(2) 0.017(2) 0.017(2) 0.0042(16) -0.0091(17) -0.0072(16)
C14 0.015(2) 0.023(2) 0.016(2) -0.0044(17) -0.0053(16) -0.0054(17)
C15 0.017(2) 0.027(2) 0.020(2) -0.0053(19) -0.0089(17) -0.0051(18)
C16 0.014(2) 0.032(3) 0.021(2) -0.0053(19) -0.0042(17) -0.0111(18)
C17 0.022(2) 0.024(2) 0.028(2) -0.0043(19) -0.0117(19) -0.0080(18)
C18 0.016(2) 0.029(3) 0.015(2) -0.0033(18) -0.0079(16) -0.0061(17)
C19 0.015(2) 0.029(3) 0.027(2) -0.004(2) -0.0087(18) -0.0063(18)
C20 0.026(2) 0.017(2) 0.017(2) 0.0008(17) -0.0054(18) -0.0108(17)
C21 0.026(2) 0.017(2) 0.020(2) -0.0050(17) -0.0059(18) -0.0116(17)
C22 0.015(2) 0.021(2) 0.016(2) -0.0039(17) -0.0062(16) -0.0051(17)
C31 0.0147(19) 0.015(2) 0.021(2) -0.0048(17) -0.0085(16) -0.0024(15)
C32 0.021(2) 0.039(3) 0.023(2) -0.007(2) -0.0093(18) -0.012(2)
C33 0.022(2) 0.057(3) 0.030(3) -0.019(2) -0.010(2) -0.012(2)
C34 0.018(2) 0.048(3) 0.044(3) -0.020(3) -0.004(2) -0.018(2)
C35 0.014(2) 0.026(3) 0.034(3) -0.004(2) 0.0002(19) -0.0067(18)
C36 0.016(2) 0.019(2) 0.023(2) -0.0017(18) -0.0066(17) -0.0042(16)
C41 0.018(2) 0.021(2) 0.0141(19) 0.0006(16) -0.0104(16) -0.0094(16)
C42 0.018(2) 0.031(3) 0.026(2) 0.004(2) -0.0113(18) -0.0108(19)
C43 0.037(3) 0.037(3) 0.028(2) 0.016(2) -0.017(2) -0.025(2)
C44 0.025(2) 0.054(3) 0.016(2) 0.006(2) -0.0078(19) -0.026(2)
C45 0.018(2) 0.040(3) 0.018(2) -0.006(2) -0.0035(18) -0.0111(19)
C46 0.023(2) 0.027(2) 0.016(2) 0.0023(18) -0.0080(17) -0.0104(18)
C51 0.023(2) 0.016(2) 0.018(2) -0.0001(17) -0.0092(17) -0.0040(17)
C52 0.019(2) 0.022(2) 0.042(3) -0.008(2) -0.011(2) -0.0027(18)
C53 0.025(2) 0.032(3) 0.058(3) -0.010(3) -0.018(2) -0.002(2)
C54 0.035(3) 0.022(3) 0.043(3) -0.011(2) -0.010(2) 0.000(2)
C55 0.037(3) 0.022(2) 0.031(3) -0.006(2) -0.017(2) -0.006(2)
C56 0.025(2) 0.021(2) 0.020(2) -0.0006(18) -0.0113(18) -0.0047(18)
C61 0.019(2) 0.021(2) 0.0153(19) -0.0032(17) -0.0032(16) -0.0084(17)
C62 0.019(2) 0.028(2) 0.023(2) -0.0059(19) -0.0027(18) -0.0097(18)
C63 0.034(3) 0.048(3) 0.028(3) -0.009(2) -0.001(2) -0.026(2)
C65 0.050(3) 0.044(3) 0.018(2) 0.005(2) -0.003(2) -0.027(3)
C66 0.028(2) 0.031(3) 0.020(2) -0.0035(19) -0.0072(19) -0.013(2)
C69 0.047(3) 0.049(3) 0.027(3) -0.002(2) 0.004(2) -0.034(3)
C71 0.0145(19) 0.015(2) 0.0135(19) 0.0013(15) -0.0080(15) -0.0021(15)
C72 0.015(2) 0.030(3) 0.037(3) -0.016(2) -0.0045(19) -0.0068(18)
C73 0.017(2) 0.034(3) 0.039(3) -0.020(2) -0.005(2) -0.0028(19)
C74 0.015(2) 0.028(3) 0.027(2) -0.011(2) -0.0029(18) 0.0007(18)
C75 0.014(2) 0.027(2) 0.029(2) -0.010(2) 0.0013(18) -0.0065(17)
C76 0.014(2) 0.023(2) 0.026(2) -0.0080(18) -0.0065(17) -0.0059(17)
C81 0.018(2) 0.015(2) 0.017(2) -0.0036(16) -0.0080(16) -0.0052(16)
C82 0.025(2) 0.024(2) 0.020(2) -0.0001(18) -0.0097(18) -0.0037(18)
C83 0.036(3) 0.031(3) 0.021(2) 0.002(2) -0.012(2) -0.004(2)
C84 0.040(3) 0.020(2) 0.031(3) -0.001(2) -0.026(2) -0.002(2)
C85 0.019(2) 0.024(2) 0.032(2) -0.006(2) -0.0154(19) -0.0004(18)
C86 0.019(2) 0.024(2) 0.026(2) -0.0074(19) -0.0088(18) -0.0041(17)

loop_
_atom_type_symbol
_atom_type_description
_atom_type_scat_dispersion_real
_atom_type_scat_dispersion_imag
_atom_type_scat_source
C C 0.0033 0.0016 'International Tables Vol C Tables 4.2.6.8 and 6.1.1.4'
H H 0.0000 0.0000 'International Tables Vol C Tables 4.2.6.8 and 6.1.1.4'
B B 0.0013 0.0007 'International Tables Vol C Tables 4.2.6.8 and 6.1.1.4'
O O 0.0106 0.0060 'International Tables Vol C Tables 4.2.6.8 and 6.1.1.4'
P P 0.1023 0.0942 'International Tables Vol C Tables 4.2.6.8 and 6.1.1.4'
Cu Cu 0.3201 1.2651 'International Tables Vol C Tables 4.2.6.8 and 6.1.1.4'
Ru Ru -1.2594 0.8363 'International Tables Vol C Tables 4.2.6.8 and 6.1.1.4'

loop_
_geom_angle_atom_site_label_1
_geom_angle_atom_site_label_2
_geom_angle_atom_site_label_3
_geom_angle
C1 B5 B10 109.8(3)
C1 B5 B9 120.0(3)
B10 B5 B9 58.6(2)
C1 B5 B6 55.2(2)
B10 B5 B6 59.0(2)
B9 B5 B6 105.1(3)
C1 B5 Ru4 64.69(19)
B10 B5 Ru4 110.8(2)
B9 B5 Ru4 67.23(19)
B6 B5 Ru4 102.3(2)
C1 B5 H5 117.0
B10 B5 H5 121.7
B9 B5 H5 116.8
B6 B5 H5 129.2
Ru4 B5 H5 119.2
C1 B6 B10 110.0(3)
C1 B6 B11 120.1(3)
B10 B6 B11 58.7(2)
C1 B6 B5 55.4(2)
B10 B6 B5 59.1(2)
B11 B6 B5 105.3(3)
C1 B6 Ru2 64.65(19)
B10 B6 Ru2 111.0(2)
B11 B6 Ru2 67.28(19)
B5 B6 Ru2 102.5(2)
C1 B6 H6 117.0
B10 B6 H6 121.6
B11 B6 H6 116.6
B5 B6 H6 129.0
Ru2 B6 H6 119.2
B11 B7 B8 106.9(3)
B11 B7 B12 60.3(2)
B8 B7 B12 60.1(2)
B11 B7 Ru2 68.66(19)
B8 B7 Ru2 103.4(2)
B12 B7 Ru2 114.5(2)
B11 B7 Ru3 140.5(3)
B8 B7 Ru3 67.0(2)
B12 B7 Ru3 127.0(3)
Ru2 B7 Ru3 74.86(13)
B11 B7 Ru5 113.3(2)
B8 B7 Ru5 137.2(3)
B12 B7 Ru5 157.2(3)
Ru2 B7 Ru5 79.15(14)
Ru3 B7 Ru5 72.92(13)
B11 B7 H7 103.5(16)
B8 B7 H7 128.1(16)
B12 B7 H7 103.6(16)
Ru2 B7 H7 126.7(16)
Ru3 B7 H7 110.4(16)
Ru5 B7 H7 55.0(16)
B9 B8 B7 107.0(3)
B9 B8 B12 59.9(2)
B7 B8 B12 60.4(2)
B9 B8 Ru4 68.9(2)
B7 B8 Ru4 103.8(2)
B12 B8 Ru4 114.7(2)
B9 B8 Ru3 140.9(3)
B7 B8 Ru3 66.3(2)
B12 B8 Ru3 126.6(3)
Ru4 B8 Ru3 75.40(14)
B9 B8 Ru6 114.6(3)
B7 B8 Ru6 135.8(3)
B12 B8 Ru6 158.0(3)
Ru4 B8 Ru6 78.92(14)
Ru3 B8 Ru6 72.16(13)
B9 B8 H8 104.1(17)
B7 B8 H8 133.4(17)
B12 B8 H8 110.3(17)
Ru4 B8 H8 119.5(17)
Ru3 B8 H8 107.1(17)
Ru6 B8 H8 48.5(17)
B8 B9 B10 110.2(3)
B8 B9 B12 61.0(2)
B10 B9 B12 58.7(2)
B8 B9 B5 119.8(3)
B10 B9 B5 60.7(2)
B12 B9 B5 112.1(3)
B8 B9 Ru4 65.0(2)
B10 B9 Ru4 111.1(2)
B12 B9 Ru4 112.5(3)
B5 B9 Ru4 65.65(19)
B8 B9 H9 116.4
B10 B9 H9 123.0
B12 B9 H9 121.3
B5 B9 H9 115.5
Ru4 B9 H9 117.1
B12 B10 B9 60.8(2)
B12 B10 B11 61.2(2)
B9 B10 B11 104.9(3)
B12 B10 B6 114.1(3)
B9 B10 B6 109.0(3)
B11 B10 B6 60.7(2)
B12 B10 B5 113.9(3)
B9 B10 B5 60.8(2)
B11 B10 B5 109.0(3)
B6 B10 B5 61.9(2)
B12 B10 Cu1 67.1(2)
B9 B10 Cu1 101.7(2)
B11 B10 Cu1 95.7(2)
B6 B10 Cu1 144.9(3)
B5 B10 Cu1 152.4(3)
B12 B10 H10 118.2(19)
B9 B10 H10 125(2)
B11 B10 H10 122(2)
B6 B10 H10 117.4(19)
B5 B10 H10 119.0(19)
Cu1 B10 H10 51.1(18)
B7 B11 B10 110.0(3)
B7 B11 B12 60.9(2)
B10 B11 B12 58.4(2)
B7 B11 B6 120.0(3)
B10 B11 B6 60.6(2)
B12 B11 B6 111.6(3)
B7 B11 Ru2 65.3(2)
B10 B11 Ru2 111.2(3)
B12 B11 Ru2 112.4(3)
B6 B11 Ru2 65.7(2)
B7 B11 H11 116.3
B10 B11 H11 123.1
B12 B11 H11 121.7
B6 B11 H11 115.6
Ru2 B11 H11 116.9
B10 B12 B9 60.6(2)
B10 B12 B11 60.4(2)
B9 B12 B11 104.1(3)
B10 B12 B8 110.2(3)
B9 B12 B8 59.1(2)
B11 B12 B8 105.3(3)
B10 B12 B7 110.0(3)
B9 B12 B7 105.7(3)
B11 B12 B7 58.8(2)
B8 B12 B7 59.5(2)
B10 B12 Cu1 70.6(2)
B9 B12 Cu1 103.8(2)
B11 B12 Cu1 97.2(2)
B8 B12 Cu1 154.3(3)
B7 B12 Cu1 145.7(3)
B10 B12 H12 119(2)
B9 B12 H12 122(2)
B11 B12 H12 126(2)
B8 B12 H12 121(2)
B7 B12 H12 123(2)
Cu1 B12 H12 48.5(19)
C16 Ru2 C15 89.20(18)
C16 Ru2 C1 112.86(15)
C15 Ru2 C1 91.94(15)
C16 Ru2 B7 114.72(17)
C15 Ru2 B7 138.90(16)
C1 Ru2 B7 106.94(15)
C16 Ru2 B6 88.00(16)
C15 Ru2 B6 128.33(16)
C1 Ru2 B6 43.49(15)
B7 Ru2 B6 87.39(15)
C16 Ru2 B11 88.62(17)
C15 Ru2 B11 174.96(16)
C1 Ru2 B11 84.73(15)
B7 Ru2 B11 46.03(15)
B6 Ru2 B11 47.05(15)
C16 Ru2 Ru3 139.32(12)
C15 Ru2 Ru3 86.95(12)
C1 Ru2 Ru3 107.74(10)
B7 Ru2 Ru3 52.85(11)
B6 Ru2 Ru3 125.04(11)
B11 Ru2 Ru3 97.66(10)
C16 Ru2 Ru4 161.60(12)
C15 Ru2 Ru4 90.95(12)
C1 Ru2 Ru4 48.75(10)
B7 Ru2 Ru4 76.32(11)
B6 Ru2 Ru4 77.51(11)
B11 Ru2 Ru4 89.69(11)
Ru3 Ru2 Ru4 59.026(12)
C16 Ru2 Ru5 84.42(12)
C15 Ru2 Ru5 103.13(12)
C1 Ru2 Ru5 157.44(10)
B7 Ru2 Ru5 50.97(11)
B6 Ru2 Ru5 127.85(11)
B11 Ru2 Ru5 81.18(10)
Ru3 Ru2 Ru5 57.310(11)
Ru4 Ru2 Ru5 113.403(14)
C11 Ru3 C12 92.19(16)
C11 Ru3 B7 100.95(16)
C12 Ru3 B7 152.41(16)
C11 Ru3 B8 101.40(16)
C12 Ru3 B8 153.12(16)
B7 Ru3 B8 46.75(15)
C11 Ru3 Ru6 81.14(12)
C12 Ru3 Ru6 106.16(12)
B7 Ru3 Ru6 99.81(11)
B8 Ru3 Ru6 54.30(11)
C11 Ru3 Ru5 80.46(12)
C12 Ru3 Ru5 105.68(12)
B7 Ru3 Ru5 53.85(11)
B8 Ru3 Ru5 99.43(11)
Ru6 Ru3 Ru5 143.589(16)
C11 Ru3 Ru2 143.65(12)
C12 Ru3 Ru2 104.13(12)
B7 Ru3 Ru2 52.29(10)
B8 Ru3 Ru2 78.29(11)
Ru6 Ru3 Ru2 123.220(15)
Ru5 Ru3 Ru2 64.018(12)
C11 Ru3 Ru4 143.88(12)
C12 Ru3 Ru4 105.07(11)
B7 Ru3 Ru4 78.12(10)
B8 Ru3 Ru4 51.64(11)
Ru6 Ru3 Ru4 63.787(12)
Ru5 Ru3 Ru4 122.961(15)
Ru2 Ru3 Ru4 62.523(12)
C13 Ru4 C14 90.03(17)
C13 Ru4 C1 112.30(15)
C14 Ru4 C1 94.42(15)
C13 Ru4 B8 112.40(16)
C14 Ru4 B8 138.70(16)
C1 Ru4 B8 107.09(15)
C13 Ru4 B5 85.62(16)
C14 Ru4 B5 129.90(15)
C1 Ru4 B5 43.59(14)
B8 Ru4 B5 87.61(16)
C13 Ru4 B9 85.45(16)
C14 Ru4 B9 174.74(15)
C1 Ru4 B9 84.84(15)
B8 Ru4 B9 46.14(15)
B5 Ru4 B9 47.12(15)
C13 Ru4 Ru3 140.55(11)
C14 Ru4 Ru3 87.44(11)
C1 Ru4 Ru3 107.15(10)
B8 Ru4 Ru3 52.96(11)
B5 Ru4 Ru3 124.84(11)
B9 Ru4 Ru3 97.75(10)
C13 Ru4 Ru2 160.90(11)
C14 Ru4 Ru2 93.52(12)
C1 Ru4 Ru2 48.73(10)
B8 Ru4 Ru2 76.49(11)
B5 Ru4 Ru2 77.72(11)
B9 Ru4 Ru2 89.90(11)
Ru3 Ru4 Ru2 58.451(11)
C13 Ru4 Ru6 84.82(12)
C14 Ru4 Ru6 99.85(11)
C1 Ru4 Ru6 157.76(10)
B8 Ru4 Ru6 51.50(11)
B5 Ru4 Ru6 129.22(11)
B9 Ru4 Ru6 82.44(10)
Ru3 Ru4 Ru6 57.002(11)
Ru2 Ru4 Ru6 112.955(14)
C18 Ru5 C17 96.21(17)
C18 Ru5 C19 96.64(18)
C17 Ru5 C19 92.35(17)
C18 Ru5 B7 133.23(16)
C17 Ru5 B7 120.63(16)
C19 Ru5 B7 108.50(17)
C18 Ru5 Ru3 88.16(12)
C17 Ru5 Ru3 112.18(13)
C19 Ru5 Ru3 154.41(12)
B7 Ru5 Ru3 53.23(11)
C18 Ru5 Ru2 89.64(12)
C17 Ru5 Ru2 169.10(13)
C19 Ru5 Ru2 96.12(12)
B7 Ru5 Ru2 49.89(10)
Ru3 Ru5 Ru2 58.671(12)
C18 Ru5 H7 167.4(11)
C17 Ru5 H7 90.5(11)
C19 Ru5 H7 93.6(11)
B7 Ru5 H7 35.3(11)
Ru3 Ru5 H7 79.5(11)
Ru2 Ru5 H7 82.1(11)
C21 Ru6 C20 90.91(17)
C21 Ru6 C22 94.19(17)
C20 Ru6 C22 98.74(17)
C21 Ru6 B8 120.94(17)
C20 Ru6 B8 111.27(16)
C22 Ru6 B8 131.90(16)
C21 Ru6 Ru3 110.54(12)
C20 Ru6 Ru3 157.92(12)
C22 Ru6 Ru3 85.32(12)
B8 Ru6 Ru3 53.54(11)
C21 Ru6 Ru4 168.44(13)
C20 Ru6 Ru4 98.91(12)
C22 Ru6 Ru4 90.35(11)
B8 Ru6 Ru4 49.58(11)
Ru3 Ru6 Ru4 59.211(12)
C21 Ru6 H8 93.4(12)
C20 Ru6 H8 94.1(13)
C22 Ru6 H8 164.9(12)
B8 Ru6 H8 34.1(12)
Ru3 Ru6 H8 79.8(12)
Ru4 Ru6 H8 79.9(12)
P2 Cu1 P1 124.16(4)
P2 Cu1 B12 121.52(11)
P1 Cu1 B12 112.55(11)
P2 Cu1 B10 111.33(11)
P1 Cu1 B10 117.64(11)
B12 Cu1 B10 42.27(14)
P2 Cu1 H10 98.1(11)
P1 Cu1 H10 114.3(11)
B12 Cu1 H10 68.3(11)
B10 Cu1 H10 26.1(11)
P2 Cu1 H12 115.7(12)
P1 Cu1 H12 106.3(12)
B12 Cu1 H12 26.2(11)
B10 Cu1 H12 68.3(12)
H10 Cu1 H12 94.2(16)
C31 P1 C51 101.46(18)
C31 P1 C41 107.03(18)
C51 P1 C41 103.22(18)
C31 P1 Cu1 115.90(13)
C51 P1 Cu1 116.25(13)
C41 P1 Cu1 111.66(13)
C61 P2 C81 105.44(18)
C61 P2 C71 105.00(18)
C81 P2 C71 100.91(17)
C61 P2 Cu1 112.15(13)
C81 P2 Cu1 116.73(13)
C71 P2 Cu1 115.25(12)
C2 C1 B6 118.8(3)
C2 C1 B5 118.1(3)
B6 C1 B5 69.4(3)
C2 C1 Ru2 124.7(3)
B6 C1 Ru2 71.9(2)
B5 C1 Ru2 116.1(2)
C2 C1 Ru4 124.1(3)
B6 C1 Ru4 115.9(2)
B5 C1 Ru4 71.7(2)
Ru2 C1 Ru4 82.52(13)
C3 C2 C7 117.2(4)
C3 C2 C1 121.4(4)
C7 C2 C1 121.3(4)
C4 C3 C2 121.1(4)
C4 C3 H3A 119.5
C2 C3 H3A 119.5
C5 C4 C3 120.6(4)
C5 C4 H4A 119.7
C3 C4 H4A 119.7
C4 C5 C6 119.3(4)
C4 C5 H5A 120.4
C6 C5 H5A 120.4
C5 C6 C7 120.3(4)
C5 C6 H6A 119.9
C7 C6 H6A 119.9
C6 C7 C2 121.5(4)
C6 C7 H7A 119.2
C2 C7 H7A 119.2
O1 C11 Ru3 177.3(3)
O2 C12 Ru3 178.7(4)
O3 C13 Ru4 175.5(3)
O4 C14 Ru4 176.9(3)
O5 C15 Ru2 176.6(4)
O6 C16 Ru2 176.2(4)
O7 C17 Ru5 179.0(4)
O8 C18 Ru5 177.8(4)
O9 C19 Ru5 177.1(4)
O10 C20 Ru6 179.1(4)
O11 C21 Ru6 179.3(4)
O12 C22 Ru6 177.0(3)
C36 C31 C32 119.7(4)
C36 C31 P1 117.3(3)
C32 C31 P1 122.9(3)
C31 C32 C33 119.8(4)
C31 C32 H32A 120.1
C33 C32 H32A 120.1
C34 C33 C32 119.5(4)
C34 C33 H33A 120.2
C32 C33 H33A 120.2
C35 C34 C33 120.7(4)
C35 C34 H34A 119.6
C33 C34 H34A 119.6
C34 C35 C36 119.9(4)
C34 C35 H35A 120.1
C36 C35 H35A 120.1
C35 C36 C31 120.4(4)
C35 C36 H36A 119.8
C31 C36 H36A 119.8
C42 C41 C46 119.2(4)
C42 C41 P1 122.9(3)
C46 C41 P1 117.9(3)
C41 C42 C43 119.8(4)
C41 C42 H42A 120.1
C43 C42 H42A 120.1
C44 C43 C42 120.2(4)
C44 C43 H43A 119.9
C42 C43 H43A 119.9
C45 C44 C43 120.2(4)
C45 C44 H44A 119.9
C43 C44 H44A 119.9
C44 C45 C46 120.3(4)
C44 C45 H45A 119.8
C46 C45 H45A 119.8
C45 C46 C41 120.3(4)
C45 C46 H46A 119.8
C41 C46 H46A 119.8
C52 C51 C56 118.1(4)
C52 C51 P1 123.3(3)
C56 C51 P1 118.5(3)
C53 C52 C51 120.8(4)
C53 C52 H52A 119.6
C51 C52 H52A 119.6
C54 C53 C52 120.0(4)
C54 C53 H53A 120.0
C52 C53 H53A 120.0
C55 C54 C53 120.5(4)
C55 C54 H54A 119.8
C53 C54 H54A 119.8
C54 C55 C56 119.5(4)
C54 C55 H55A 120.3
C56 C55 H55A 120.3
C55 C56 C51 121.2(4)
C55 C56 H56A 119.4
C51 C56 H56A 119.4
C66 C61 C62 118.6(4)
C66 C61 P2 118.3(3)
C62 C61 P2 123.1(3)
C63 C62 C61 120.3(4)
C63 C62 H62A 119.8
C61 C62 H62A 119.8
C62 C63 C69 120.5(4)
C62 C63 H63A 119.8
C69 C63 H63A 119.8
C69 C65 C66 120.3(4)
C69 C65 H65A 119.9
C66 C65 H65A 119.9
C65 C66 C61 120.6(4)
C65 C66 H66A 119.7
C61 C66 H66A 119.7
C65 C69 C63 119.7(4)
C65 C69 H69A 120.2
C63 C69 H69A 120.2
C72 C71 C76 118.6(4)
C72 C71 P2 122.8(3)
C76 C71 P2 118.3(3)
C71 C72 C73 121.3(4)
C71 C72 H72A 119.4
C73 C72 H72A 119.4
C72 C73 C74 119.9(4)
C72 C73 H73A 120.1
C74 C73 H73A 120.1
C75 C74 C73 119.4(4)
C75 C74 H74A 120.3
C73 C74 H74A 120.3
C74 C75 C76 120.8(4)
C74 C75 H75A 119.6
C76 C75 H75A 119.6
C75 C76 C71 120.0(4)
C75 C76 H76A 120.0
C71 C76 H76A 120.0
C86 C81 C82 118.0(4)
C86 C81 P2 122.2(3)
C82 C81 P2 119.4(3)
C83 C82 C81 120.9(4)
C83 C82 H82A 119.6
C81 C82 H82A 119.6
C82 C83 C84 120.7(4)
C82 C83 H83A 119.6
C84 C83 H83A 119.6
C85 C84 C83 119.0(4)
C85 C84 H84A 120.5
C83 C84 H84A 120.5
C84 C85 C86 120.5(4)
C84 C85 H85A 119.7
C86 C85 H85A 119.7
C85 C86 C81 120.8(4)
C85 C86 H86A 119.6
C81 C86 H86A 119.6

loop_
_geom_bond_atom_site_label_1
_geom_bond_atom_site_label_2
_geom_bond_distance
B5 C1 1.632(6)
B5 B10 1.807(6)
B5 B9 1.808(6)
B5 B6 1.858(6)
B5 Ru4 2.248(4)
B5 H5 1.1200
B6 C1 1.629(6)
B6 B10 1.806(6)
B6 B11 1.807(6)
B6 Ru2 2.250(4)
B6 H6 1.1200
B7 B11 1.760(6)
B7 B8 1.781(6)
B7 B12 1.797(6)
B7 Ru2 2.222(4)
B7 Ru3 2.239(4)
B7 Ru5 2.257(4)
B7 H7 1.30(4)
B8 B9 1.759(6)
B8 B12 1.792(6)
B8 Ru4 2.210(4)
B8 Ru3 2.250(4)
B8 Ru6 2.272(4)
B8 H8 1.29(4)
B9 B10 1.768(6)
B9 B12 1.772(6)
B9 Ru4 2.275(4)
B9 H9 1.1200
B10 B12 1.735(6)
B10 B11 1.772(6)
B10 Cu1 2.433(4)
B10 H10 1.10(4)
B11 B12 1.786(6)
B11 Ru2 2.278(4)
B11 H11 1.1200
B12 Cu1 2.376(4)
B12 H12 1.09(4)
Ru2 C16 1.891(4)
Ru2 C15 1.933(4)
Ru2 C1 2.140(4)
Ru2 Ru3 2.7113(5)
Ru2 Ru4 2.8226(5)
Ru2 Ru5 2.8532(5)
Ru3 C11 1.880(4)
Ru3 C12 1.909(4)
Ru3 Ru6 2.6631(5)
Ru3 Ru5 2.6713(5)
Ru3 Ru4 2.7278(5)
Ru4 C13 1.885(4)
Ru4 C14 1.934(4)
Ru4 C1 2.140(4)
Ru4 Ru6 2.8488(5)
Ru5 C18 1.897(4)
Ru5 C17 1.904(4)
Ru5 C19 1.908(4)
Ru5 H7 1.85(4)
Ru6 C21 1.890(4)
Ru6 C20 1.903(4)
Ru6 C22 1.910(4)
Ru6 H8 1.71(4)
Cu1 P2 2.2522(11)
Cu1 P1 2.2623(11)
Cu1 H10 1.94(4)
Cu1 H12 1.85(4)
P1 C31 1.817(4)
P1 C51 1.820(4)
P1 C41 1.821(4)
P2 C61 1.816(4)
P2 C81 1.820(4)
P2 C71 1.823(4)
O1 C11 1.148(4)
O2 C12 1.138(5)
O3 C13 1.143(4)
O4 C14 1.138(5)
O5 C15 1.129(5)
O6 C16 1.143(5)
O7 C17 1.133(5)
O8 C18 1.135(5)
O9 C19 1.131(5)
O10 C20 1.132(5)
O11 C21 1.138(4)
O12 C22 1.129(5)
C1 C2 1.496(5)
C2 C3 1.393(5)
C2 C7 1.395(5)
C3 C4 1.387(5)
C3 H3A 0.9500
C4 C5 1.373(6)
C4 H4A 0.9500
C5 C6 1.381(6)
C5 H5A 0.9500
C6 C7 1.381(5)
C6 H6A 0.9500
C7 H7A 0.9500
C31 C36 1.385(5)
C31 C32 1.386(5)
C32 C33 1.400(6)
C32 H32A 0.9500
C33 C34 1.380(6)
C33 H33A 0.9500
C34 C35 1.374(6)
C34 H34A 0.9500
C35 C36 1.382(5)
C35 H35A 0.9500
C36 H36A 0.9500
C41 C42 1.381(5)
C41 C46 1.392(6)
C42 C43 1.395(6)
C42 H42A 0.9500
C43 C44 1.374(7)
C43 H43A 0.9500
C44 C45 1.366(6)
C44 H44A 0.9500
C45 C46 1.379(5)
C45 H45A 0.9500
C46 H46A 0.9500
C51 C52 1.387(5)
C51 C56 1.394(6)
C52 C53 1.381(6)
C52 H52A 0.9500
C53 C54 1.377(6)
C53 H53A 0.9500
C54 C55 1.373(6)
C54 H54A 0.9500
C55 C56 1.382(6)
C55 H55A 0.9500
C56 H56A 0.9500
C61 C66 1.388(5)
C61 C62 1.391(5)
C62 C63 1.375(6)
C62 H62A 0.9500
C63 C69 1.380(7)
C63 H63A 0.9500
C65 C69 1.372(7)
C65 C66 1.379(6)
C65 H65A 0.9500
C66 H66A 0.9500
C69 H69A 0.9500
C71 C72 1.375(5)
C71 C76 1.397(5)
C72 C73 1.377(6)
C72 H72A 0.9500
C73 C74 1.382(6)
C73 H73A 0.9500
C74 C75 1.375(6)
C74 H74A 0.9500
C75 C76 1.377(5)
C75 H75A 0.9500
C76 H76A 0.9500
C81 C86 1.384(5)
C81 C82 1.389(5)
C82 C83 1.364(6)
C82 H82A 0.9500
C83 C84 1.381(6)
C83 H83A 0.9500
C84 C85 1.372(6)
C84 H84A 0.9500
C85 C86 1.376(6)
C85 H85A 0.9500
C86 H86A 0.9500
